data_7716046
loop_
_publ_author_name
'Romero, Nuria'
'Chavagnan, Thierry'
'Roisnel, Thierry'
'Welle, Alexandre'
'Kirillov, Evgueni'
'Carpentier, Jean-Fran&#xe7;ois'

_publ_section_title
;
 Dinuclear group IV metal complexes based on a
 bis(indenyl)-(<i>E</i>/<i>Z</i>)-stilbene platform: a potential prototype
 of "photoswitchable" catalysts for olefin polymerization.
;
_journal_issue 22
_journal_name_full 'Dalton transactions (Cambridge, England : 2003)'
_journal_page_first 9452
_journal_page_last 9466
_journal_paper_doi 10.1039/d4dt00498a
_journal_volume 53
_journal_year 2024
_chemical_compound_source 'synthesis as described'
_chemical_formula_moiety 'C54 H56 Cl4 Zr2, 3(C7 H8) [+ solvent]'
_chemical_formula_sum 'C75 H80 Cl4 Zr2'
_chemical_formula_weight 1305.63
_space_group_crystal_system triclinic
_space_group_IT_number 2
_space_group_name_Hall '-P 1'
_space_group_name_H-M_alt 'P -1'
_atom_sites_solution_hydrogens geom
_atom_sites_solution_primary dual
_audit_update_record
;
2024-02-19 deposited with the CCDC.	2024-05-13 downloaded from the CCDC.
;
_cell_angle_alpha 118.098(2)
_cell_angle_beta 103.060(3)
_cell_angle_gamma 90.216(2)
_cell_formula_units_Z 2
_cell_length_a 15.2349(11)
_cell_length_b 16.0237(11)
_cell_length_c 16.3054(12)
_cell_measurement_reflns_used 9781
_cell_measurement_temperature 150(2)
_cell_measurement_theta_max 27.48
_cell_measurement_theta_min 2.56
_cell_measurement_wavelength 0.71073
_cell_volume 3392.3(4)
_computing_cell_refinement 'APEX3 (Bruker, 2015)'
_computing_data_collection 'Bruker APEX3 (Bruker, 2015)'
_computing_data_reduction 'SAINT (Bruker, 2014)'
_computing_molecular_graphics
;
   'SXGRAPH (L. Farrugia, 1999), Mercury (CSD, 2020)'
;
_computing_publication_material 'CRYSCALC (T. Roisnel, local program, 2023)'
_computing_structure_refinement 'SHELXL-2019_2 (Sheldrick, 2019)'
_computing_structure_solution 'SHELXT (Sheldrick, 2015)'
_diffrn_ambient_temperature 150(2)
_diffrn_detector '(CMOS) PHOTON 100'
_diffrn_detector_area_resol_mean 7.39
_diffrn_measured_fraction_theta_full 0.999
_diffrn_measured_fraction_theta_max 0.998
_diffrn_measurement_device_type 'D8 VENTURE Bruker AXS'
_diffrn_measurement_method 'rotation images'
_diffrn_orient_matrix_UB_11 -0.0364536
_diffrn_orient_matrix_UB_12 0.0508336
_diffrn_orient_matrix_UB_13 0.0343633
_diffrn_orient_matrix_UB_21 -0.0323191
_diffrn_orient_matrix_UB_22 -0.0034046
_diffrn_orient_matrix_UB_23 -0.0623397
_diffrn_orient_matrix_UB_31 -0.0473583
_diffrn_orient_matrix_UB_32 -0.0499287
_diffrn_orient_matrix_UB_33 -0.0105619
_diffrn_radiation_monochromator 'multilayer monochromator'
_diffrn_radiation_probe x-ray
_diffrn_radiation_source 'Incoatec microfocus sealed tube'
_diffrn_radiation_type MoK\a
_diffrn_radiation_wavelength 0.71073
_diffrn_reflns_av_R_equivalents 0.0470
_diffrn_reflns_av_unetI/netI 0.0343
_diffrn_reflns_limit_h_max 19
_diffrn_reflns_limit_h_min -19
_diffrn_reflns_limit_k_max 20
_diffrn_reflns_limit_k_min -20
_diffrn_reflns_limit_l_max 21
_diffrn_reflns_limit_l_min -21
_diffrn_reflns_number 73247
_diffrn_reflns_theta_full 25.242
_diffrn_reflns_theta_max 27.510
_diffrn_reflns_theta_min 2.514
_diffrn_source_current 1.0
_diffrn_source_power 50.0
_diffrn_source_voltage 50.0
_exptl_absorpt_coefficient_mu 0.505
_exptl_absorpt_correction_T_max 0.946
_exptl_absorpt_correction_T_min 0.862
_exptl_absorpt_correction_type multi-scan
_exptl_absorpt_process_details
;
  [Sheldrick, G.M. (2014). SADABS Bruker AXS Inc., Madison, Wisconsin, USA]
;
_exptl_crystal_colour yellow
_exptl_crystal_density_diffrn 1.278
_exptl_crystal_description prism
_exptl_crystal_F_000 1356
_exptl_crystal_size_max 0.330
_exptl_crystal_size_mid 0.240
_exptl_crystal_size_min 0.110
_refine_diff_density_max 1.382
_refine_diff_density_min -1.729
_refine_diff_density_rms 0.097
_refine_ls_extinction_method none
_refine_ls_goodness_of_fit_ref 1.052
_refine_ls_hydrogen_treatment constr
_refine_ls_matrix_type full
_refine_ls_number_parameters 601
_refine_ls_number_reflns 15572
_refine_ls_number_restraints 0
_refine_ls_restrained_S_all 1.052
_refine_ls_R_factor_all 0.0688
_refine_ls_R_factor_gt 0.0521
_refine_ls_shift/su_max 0.023
_refine_ls_shift/su_mean 0.000
_refine_ls_structure_factor_coef Fsqd
_refine_ls_weighting_details 'w=1/[\s^2^(Fo^2^)+(0.0698P)^2^+7.9788P] where P=(Fo^2^+2Fc^2^)/3'
_refine_ls_weighting_scheme calc
_refine_ls_wR_factor_gt 0.1356
_refine_ls_wR_factor_ref 0.1492
_reflns_number_gt 12535
_reflns_number_total 15572
_reflns_threshold_expression >2sigma(I)
_cod_data_source_file d4dt00498a2.cif
_cod_data_source_block NR2036
_cod_depositor_comments 'Adding full bibliography for 7716039--7716046.cif.'
_cod_database_code 7716046

loop_
_space_group_symop_operation_xyz
'x, y, z'
'-x, -y, -z'

loop_
_atom_site_label
_atom_site_type_symbol
_atom_site_fract_x
_atom_site_fract_y
_atom_site_fract_z
_atom_site_U_iso_or_equiv
_atom_site_adp_type
_atom_site_occupancy
_atom_site_site_symmetry_order
_atom_site_calc_flag
_atom_site_refinement_flags_posn
_atom_site_refinement_flags_adp
_atom_site_refinement_flags_occupancy
_atom_site_disorder_assembly
_atom_site_disorder_group
Zr1 Zr 0.63459(2) 0.23735(2) 0.36679(2) 0.02051(8) Uani 1 1 d . . . . .
Cl1 Cl 0.74999(6) 0.15538(6) 0.41925(6) 0.03191(19) Uani 1 1 d . . . . .
Cl2 Cl 0.50804(6) 0.11021(6) 0.30800(6) 0.02969(18) Uani 1 1 d . . . . .
C1 C 0.6111(2) 0.2927(3) 0.2430(2) 0.0270(7) Uani 1 1 d . . . . .
C2 C 0.5844(3) 0.1928(3) 0.1908(2) 0.0300(7) Uani 1 1 d . . . . .
C3 C 0.6613(3) 0.1466(2) 0.2011(3) 0.0306(7) Uani 1 1 d . . . . .
C4 C 0.7379(2) 0.2177(3) 0.2583(3) 0.0290(7) Uani 1 1 d . . . . .
C5 C 0.7073(2) 0.3081(2) 0.2856(2) 0.0259(7) Uani 1 1 d . . . . .
C6 C 0.5539(3) 0.3668(3) 0.2376(3) 0.0364(8) Uani 1 1 d . . . . .
H6A H 0.550600 0.366905 0.176924 0.055 Uiso 1 1 calc R U . . .
H6B H 0.581206 0.429741 0.291708 0.055 Uiso 1 1 calc R U . . .
H6C H 0.492624 0.352292 0.240741 0.055 Uiso 1 1 calc R U . . .
C7 C 0.4910(3) 0.1459(3) 0.1257(3) 0.0448(10) Uani 1 1 d . . . . .
H7A H 0.485324 0.145046 0.064218 0.067 Uiso 1 1 calc R U . . .
H7B H 0.444994 0.181740 0.156197 0.067 Uiso 1 1 calc R U . . .
H7C H 0.481972 0.080299 0.114270 0.067 Uiso 1 1 calc R U . . .
C8 C 0.6641(3) 0.0410(3) 0.1544(3) 0.0437(10) Uani 1 1 d . . . . .
H8A H 0.608427 0.009200 0.153203 0.066 Uiso 1 1 calc R U . . .
H8B H 0.716867 0.027115 0.190969 0.066 Uiso 1 1 calc R U . . .
H8C H 0.669000 0.017581 0.088365 0.066 Uiso 1 1 calc R U . . .
C9 C 0.8353(3) 0.2017(3) 0.2792(4) 0.0440(10) Uani 1 1 d . . . . .
H9A H 0.864426 0.208187 0.234337 0.066 Uiso 1 1 calc R U . . .
H9B H 0.838546 0.137383 0.271476 0.066 Uiso 1 1 calc R U . . .
H9C H 0.866697 0.248903 0.345322 0.066 Uiso 1 1 calc R U . . .
C10 C 0.7669(3) 0.4016(3) 0.3331(3) 0.0332(8) Uani 1 1 d . . . . .
H10A H 0.820412 0.401605 0.379619 0.050 Uiso 1 1 calc R U . . .
H10B H 0.732969 0.453560 0.366484 0.050 Uiso 1 1 calc R U . . .
H10C H 0.786359 0.410794 0.284241 0.050 Uiso 1 1 calc R U . . .
C11 C 0.4399(3) 0.3535(3) 0.4019(3) 0.0368(8) Uani 1 1 d . . . . .
H11A H 0.436419 0.410022 0.393353 0.055 Uiso 1 1 calc R U . . .
H11B H 0.397159 0.353110 0.438560 0.055 Uiso 1 1 calc R U . . .
H11C H 0.424375 0.295885 0.338806 0.055 Uiso 1 1 calc R U . . .
C12 C 0.5347(2) 0.3555(2) 0.4557(3) 0.0292(7) Uani 1 1 d . . . . .
C13 C 0.5582(2) 0.3064(2) 0.5086(2) 0.0254(7) Uani 1 1 d . . . . .
H13 H 0.517417 0.264632 0.513015 0.031 Uiso 1 1 calc R U . . .
C14 C 0.6533(2) 0.3299(2) 0.5544(2) 0.0250(7) Uani 1 1 d . . . . .
C15 C 0.6895(3) 0.3919(2) 0.5248(2) 0.0285(7) Uani 1 1 d . . . . .
C16 C 0.6154(3) 0.4059(2) 0.4634(2) 0.0289(7) Uani 1 1 d . . . . .
H16 H 0.619438 0.443023 0.432638 0.035 Uiso 1 1 calc R U . . .
C17 C 0.7834(3) 0.4276(3) 0.5609(3) 0.0338(8) Uani 1 1 d . . . . .
H17 H 0.808420 0.467435 0.541237 0.041 Uiso 1 1 calc R U . . .
C18 C 0.8371(3) 0.4042(3) 0.6239(3) 0.0372(9) Uani 1 1 d . . . . .
H18 H 0.899873 0.428288 0.648211 0.045 Uiso 1 1 calc R U . . .
C19 C 0.8009(3) 0.3443(3) 0.6541(3) 0.0348(8) Uani 1 1 d . . . . .
H19 H 0.840341 0.329771 0.698433 0.042 Uiso 1 1 calc R U . . .
C20 C 0.7106(2) 0.3067(2) 0.6210(2) 0.0275(7) Uani 1 1 d . . . . .
C21 C 0.6742(2) 0.2449(2) 0.6533(2) 0.0258(7) Uani 1 1 d . . . . .
C22 C 0.6977(2) 0.2683(3) 0.7497(3) 0.0323(8) Uani 1 1 d . . . . .
H22 H 0.736820 0.325338 0.795854 0.039 Uiso 1 1 calc R U . . .
C23 C 0.6644(2) 0.2087(3) 0.7794(3) 0.0319(8) Uani 1 1 d . . . . .
H23 H 0.680876 0.225170 0.845449 0.038 Uiso 1 1 calc R U . . .
C24 C 0.6075(2) 0.1256(3) 0.7125(3) 0.0276(7) Uani 1 1 d . . . . .
H24 H 0.585246 0.085028 0.732977 0.033 Uiso 1 1 calc R U . . .
C25 C 0.5821(2) 0.1005(2) 0.6151(2) 0.0219(6) Uani 1 1 d . . . . .
C26 C 0.6170(2) 0.1605(2) 0.5863(2) 0.0231(6) Uani 1 1 d . . . . .
H26 H 0.601530 0.143453 0.520082 0.028 Uiso 1 1 calc R U . . .
C27 C 0.5195(2) 0.0132(2) 0.5460(2) 0.0216(6) Uani 1 1 d . . . . .
H27 H 0.505544 -0.028425 0.568965 0.026 Uiso 1 1 calc R U . . .
Zr2 Zr 0.20079(2) 0.26431(2) 0.63316(2) 0.02137(8) Uani 1 1 d . . . . .
Cl11 Cl 0.09985(6) 0.38852(6) 0.68758(6) 0.02998(18) Uani 1 1 d . . . . .
Cl12 Cl 0.29373(6) 0.34862(6) 0.58464(6) 0.03231(19) Uani 1 1 d . . . . .
C51 C 0.3129(2) 0.1957(2) 0.7167(3) 0.0284(7) Uani 1 1 d . . . . .
C52 C 0.3547(2) 0.2887(3) 0.7463(3) 0.0302(7) Uani 1 1 d . . . . .
C53 C 0.3009(3) 0.3563(3) 0.7998(3) 0.0330(8) Uani 1 1 d . . . . .
C54 C 0.2299(3) 0.3056(3) 0.8073(3) 0.0329(8) Uani 1 1 d . . . . .
C55 C 0.2361(2) 0.2071(3) 0.7559(3) 0.0296(7) Uani 1 1 d . . . . .
C56 C 0.3543(3) 0.1052(3) 0.6712(3) 0.0384(9) Uani 1 1 d . . . . .
H56A H 0.388387 0.108901 0.628582 0.058 Uiso 1 1 calc R U . . .
H56B H 0.306008 0.050946 0.633893 0.058 Uiso 1 1 calc R U . . .
H56C H 0.395359 0.096581 0.721621 0.058 Uiso 1 1 calc R U . . .
C57 C 0.4432(3) 0.3096(3) 0.7301(4) 0.0454(10) Uani 1 1 d . . . . .
H57A H 0.493395 0.306201 0.777640 0.068 Uiso 1 1 calc R U . . .
H57B H 0.448004 0.373637 0.736908 0.068 Uiso 1 1 calc R U . . .
H57C H 0.446069 0.262524 0.665200 0.068 Uiso 1 1 calc R U . . .
C58 C 0.3207(3) 0.4625(3) 0.8464(3) 0.0476(11) Uani 1 1 d . . . . .
H58A H 0.263474 0.490033 0.843760 0.071 Uiso 1 1 calc R U . . .
H58B H 0.356774 0.479254 0.812310 0.071 Uiso 1 1 calc R U . . .
H58C H 0.354862 0.487847 0.913716 0.071 Uiso 1 1 calc R U . . .
C59 C 0.1654(3) 0.3480(4) 0.8692(3) 0.0485(11) Uani 1 1 d . . . . .
H59A H 0.187379 0.346809 0.929901 0.073 Uiso 1 1 calc R U . . .
H59B H 0.105044 0.310813 0.835499 0.073 Uiso 1 1 calc R U . . .
H59C H 0.161516 0.414061 0.882575 0.073 Uiso 1 1 calc R U . . .
C60 C 0.1837(3) 0.1290(3) 0.7587(3) 0.0408(9) Uani 1 1 d . . . . .
H60A H 0.207373 0.131071 0.820795 0.061 Uiso 1 1 calc R U . . .
H60B H 0.190127 0.066978 0.706724 0.061 Uiso 1 1 calc R U . . .
H60C H 0.119310 0.138126 0.750284 0.061 Uiso 1 1 calc R U . . .
C61 C -0.0105(3) 0.1433(3) 0.5913(3) 0.0390(9) Uani 1 1 d . . . . .
H61A H 0.003617 0.200073 0.655004 0.058 Uiso 1 1 calc R U . . .
H61B H -0.010615 0.085918 0.598447 0.058 Uiso 1 1 calc R U . . .
H61C H -0.070522 0.143687 0.553788 0.058 Uiso 1 1 calc R U . . .
C62 C 0.0600(2) 0.1437(2) 0.5401(3) 0.0295(7) Uani 1 1 d . . . . .
C63 C 0.1381(3) 0.0944(2) 0.5335(3) 0.0310(8) Uani 1 1 d . . . . .
H63 H 0.156490 0.056301 0.563111 0.037 Uiso 1 1 calc R U . . .
C64 C 0.1837(3) 0.1122(2) 0.4751(3) 0.0287(7) Uani 1 1 d . . . . .
C65 C 0.1335(2) 0.1738(2) 0.4454(2) 0.0249(7) Uani 1 1 d . . . . .
C66 C 0.0591(2) 0.1941(2) 0.4885(2) 0.0257(7) Uani 1 1 d . . . . .
H66 H 0.015805 0.235033 0.483368 0.031 Uiso 1 1 calc R U . . .
C67 C 0.2617(3) 0.0785(3) 0.4411(3) 0.0377(9) Uani 1 1 d . . . . .
H67 H 0.296039 0.038676 0.460734 0.045 Uiso 1 1 calc R U . . .
C68 C 0.2861(3) 0.1042(3) 0.3803(3) 0.0406(9) Uani 1 1 d . . . . .
H68 H 0.337756 0.081576 0.357026 0.049 Uiso 1 1 calc R U . . .
C69 C 0.2360(3) 0.1642(3) 0.3507(3) 0.0337(8) Uani 1 1 d . . . . .
H69 H 0.255436 0.180379 0.308026 0.040 Uiso 1 1 calc R U . . .
C70 C 0.1608(2) 0.1996(2) 0.3812(2) 0.0265(7) Uani 1 1 d . . . . .
C71 C 0.1089(2) 0.2618(2) 0.3495(2) 0.0236(6) Uani 1 1 d . . . . .
C72 C 0.0877(3) 0.2396(3) 0.2526(3) 0.0295(7) Uani 1 1 d . . . . .
H72 H 0.106426 0.184015 0.206869 0.035 Uiso 1 1 calc R U . . .
C73 C 0.0396(3) 0.2981(3) 0.2233(2) 0.0303(7) Uani 1 1 d . . . . .
H73 H 0.026511 0.283205 0.157719 0.036 Uiso 1 1 calc R U . . .
C74 C 0.0104(2) 0.3786(2) 0.2893(2) 0.0257(7) Uani 1 1 d . . . . .
H74 H -0.023607 0.417736 0.268337 0.031 Uiso 1 1 calc R U . . .
C75 C 0.0307(2) 0.4024(2) 0.3862(2) 0.0205(6) Uani 1 1 d . . . . .
C76 C 0.0806(2) 0.3437(2) 0.4152(2) 0.0212(6) Uani 1 1 d . . . . .
H76 H 0.095522 0.359884 0.481209 0.025 Uiso 1 1 calc R U . . .
C77 C -0.0016(2) 0.4877(2) 0.4546(2) 0.0199(6) Uani 1 1 d . . . . .
H77 H -0.027084 0.529139 0.431610 0.024 Uiso 1 1 calc R U . . .
C101 C 0.9079(4) 0.2020(4) 0.8189(5) 0.0697(6) Uani 1 1 d . . . . .
H10D H 0.872173 0.231135 0.866157 0.105 Uiso 1 1 calc R U . . .
H10E H 0.866970 0.162467 0.754923 0.105 Uiso 1 1 calc R U . . .
H10F H 0.944291 0.252217 0.818354 0.105 Uiso 1 1 calc R U . . .
C102 C 0.9690(2) 0.1418(3) 0.8453(3) 0.0697(6) Uani 1 1 d G . . . .
C103 C 1.0298(3) 0.1793(2) 0.9355(3) 0.0697(6) Uani 1 1 d G . . . .
H103 H 1.033927 0.244894 0.980913 0.084 Uiso 1 1 calc R U . . .
C104 C 1.0846(2) 0.1207(3) 0.9594(2) 0.0697(6) Uani 1 1 d G . . . .
H104 H 1.126194 0.146313 1.021088 0.084 Uiso 1 1 calc R U . . .
C105 C 1.0786(2) 0.0247(2) 0.8930(3) 0.0697(6) Uani 1 1 d G . . . .
H105 H 1.116093 -0.015292 0.909313 0.084 Uiso 1 1 calc R U . . .
C106 C 1.0178(3) -0.0127(2) 0.8027(3) 0.0697(6) Uani 1 1 d G . . . .
H106 H 1.013724 -0.078318 0.757364 0.084 Uiso 1 1 calc R U . . .
C107 C 0.9630(2) 0.0458(3) 0.7789(2) 0.0697(6) Uani 1 1 d G . . . .
H107 H 0.921455 0.020261 0.717188 0.084 Uiso 1 1 calc R U . . .
C111 C 0.7722(6) 0.0039(5) -0.1062(5) 0.0929(9) Uani 1 1 d . . . . .
H11D H 0.735553 -0.048914 -0.110024 0.139 Uiso 1 1 calc R U . . .
H11E H 0.835509 0.007506 -0.073054 0.139 Uiso 1 1 calc R U . . .
H11F H 0.768836 -0.007022 -0.171235 0.139 Uiso 1 1 calc R U . . .
C112 C 0.7373(4) 0.0933(3) -0.0527(3) 0.0929(9) Uani 1 1 d G . . . .
C113 C 0.6456(3) 0.1046(3) -0.0680(3) 0.0929(9) Uani 1 1 d G . . . .
H113 H 0.601362 0.051494 -0.113423 0.111 Uiso 1 1 calc R U . . .
C114 C 0.6186(3) 0.1934(4) -0.0170(3) 0.0929(9) Uani 1 1 d G . . . .
H114 H 0.555976 0.201108 -0.027446 0.111 Uiso 1 1 calc R U . . .
C115 C 0.6834(4) 0.2711(3) 0.0495(3) 0.0929(9) Uani 1 1 d G . . . .
H115 H 0.664926 0.331832 0.084368 0.111 Uiso 1 1 calc R U . . .
C116 C 0.7750(3) 0.2599(3) 0.0648(3) 0.0929(9) Uani 1 1 d G . . . .
H116 H 0.819264 0.312944 0.110205 0.111 Uiso 1 1 calc R U . . .
C117 C 0.8020(3) 0.1710(4) 0.0137(3) 0.0929(9) Uani 1 1 d G . . . .
H117 H 0.864652 0.163331 0.024229 0.111 Uiso 1 1 calc R U . . .
C121 C 0.2618(5) 0.3724(6) 1.1920(6) 0.1024(10) Uani 1 1 d . . . . .
H12A H 0.286304 0.426798 1.256409 0.154 Uiso 1 1 calc R U . . .
H12B H 0.265733 0.312954 1.195353 0.154 Uiso 1 1 calc R U . . .
H12C H 0.198165 0.377205 1.167585 0.154 Uiso 1 1 calc R U . . .
C122 C 0.3134(3) 0.3725(5) 1.1286(4) 0.1024(10) Uani 1 1 d G . . . .
C123 C 0.3567(3) 0.4571(3) 1.1441(3) 0.1024(10) Uani 1 1 d G . . . .
H123 H 0.350864 0.516181 1.196260 0.123 Uiso 1 1 calc R U . . .
C124 C 0.4085(3) 0.4554(3) 1.0834(4) 0.1024(10) Uani 1 1 d G . . . .
H124 H 0.438100 0.513197 1.094002 0.123 Uiso 1 1 calc R U . . .
C125 C 0.4171(3) 0.3690(4) 1.0072(4) 0.1024(10) Uani 1 1 d G . . . .
H125 H 0.452477 0.367767 0.965646 0.123 Uiso 1 1 calc R U . . .
C126 C 0.3738(3) 0.2844(3) 0.9917(3) 0.1024(10) Uani 1 1 d G . . . .
H126 H 0.379616 0.225320 0.939546 0.123 Uiso 1 1 calc R U . . .
C127 C 0.3220(3) 0.2861(4) 1.0524(4) 0.1024(10) Uani 1 1 d G . . . .
H127 H 0.292379 0.228303 1.041803 0.123 Uiso 1 1 calc R U . . .

loop_
_atom_site_aniso_label
_atom_site_aniso_U_11
_atom_site_aniso_U_22
_atom_site_aniso_U_33
_atom_site_aniso_U_23
_atom_site_aniso_U_13
_atom_site_aniso_U_12
Zr1 0.02276(16) 0.01775(15) 0.02324(15) 0.01229(12) 0.00460(12) -0.00064(11)
Cl1 0.0356(4) 0.0328(4) 0.0329(4) 0.0207(4) 0.0081(3) 0.0107(3)
Cl2 0.0343(4) 0.0254(4) 0.0285(4) 0.0127(3) 0.0076(3) -0.0086(3)
C1 0.0284(17) 0.0317(18) 0.0275(16) 0.0203(15) 0.0054(13) -0.0007(14)
C2 0.0362(19) 0.0317(18) 0.0240(16) 0.0169(14) 0.0038(14) -0.0073(15)
C3 0.044(2) 0.0235(17) 0.0272(17) 0.0124(14) 0.0147(15) -0.0001(14)
C4 0.0315(18) 0.0314(18) 0.0331(18) 0.0199(15) 0.0147(14) 0.0038(14)
C5 0.0281(17) 0.0263(17) 0.0308(17) 0.0189(14) 0.0096(14) 0.0011(13)
C6 0.037(2) 0.041(2) 0.042(2) 0.0304(18) 0.0062(16) 0.0059(16)
C7 0.046(2) 0.050(2) 0.036(2) 0.0262(19) -0.0052(18) -0.0153(19)
C8 0.067(3) 0.0259(19) 0.039(2) 0.0123(17) 0.023(2) 0.0038(18)
C9 0.038(2) 0.052(3) 0.066(3) 0.041(2) 0.027(2) 0.0155(19)
C10 0.0325(19) 0.0313(18) 0.040(2) 0.0217(16) 0.0064(15) -0.0061(15)
C11 0.037(2) 0.035(2) 0.044(2) 0.0223(18) 0.0131(17) 0.0138(16)
C12 0.0314(18) 0.0223(16) 0.0309(17) 0.0103(14) 0.0085(14) 0.0047(13)
C13 0.0274(17) 0.0239(16) 0.0254(16) 0.0120(13) 0.0074(13) 0.0004(13)
C14 0.0298(17) 0.0202(15) 0.0241(15) 0.0101(13) 0.0071(13) -0.0030(13)
C15 0.0367(19) 0.0213(16) 0.0260(16) 0.0114(13) 0.0054(14) -0.0046(14)
C16 0.041(2) 0.0183(15) 0.0279(17) 0.0114(13) 0.0088(15) 0.0015(14)
C17 0.039(2) 0.0298(18) 0.0296(18) 0.0151(15) 0.0015(15) -0.0151(15)
C18 0.0311(19) 0.040(2) 0.0341(19) 0.0179(17) -0.0018(15) -0.0175(16)
C19 0.0326(19) 0.038(2) 0.0329(19) 0.0206(16) -0.0004(15) -0.0076(15)
C20 0.0334(18) 0.0252(16) 0.0201(15) 0.0095(13) 0.0038(13) -0.0072(13)
C21 0.0246(16) 0.0279(17) 0.0298(17) 0.0182(14) 0.0059(13) 0.0015(13)
C22 0.0304(18) 0.0340(19) 0.0309(18) 0.0171(16) 0.0024(14) -0.0049(15)
C23 0.0316(18) 0.040(2) 0.0285(17) 0.0209(16) 0.0050(14) -0.0001(15)
C24 0.0281(17) 0.0315(18) 0.0332(18) 0.0223(15) 0.0107(14) 0.0059(14)
C25 0.0199(15) 0.0229(15) 0.0294(16) 0.0163(13) 0.0097(12) 0.0075(12)
C26 0.0234(15) 0.0246(16) 0.0257(16) 0.0149(13) 0.0083(12) 0.0012(12)
C27 0.0213(15) 0.0190(14) 0.0324(16) 0.0168(13) 0.0117(13) 0.0064(12)
Zr2 0.02319(16) 0.01826(15) 0.02650(16) 0.01304(12) 0.00828(12) 0.00712(11)
Cl11 0.0351(4) 0.0278(4) 0.0286(4) 0.0145(3) 0.0089(3) 0.0177(3)
Cl12 0.0362(5) 0.0299(4) 0.0342(4) 0.0178(4) 0.0100(4) -0.0013(3)
C51 0.0247(16) 0.0286(17) 0.0397(19) 0.0225(16) 0.0086(14) 0.0111(13)
C52 0.0251(17) 0.0306(18) 0.0374(19) 0.0202(16) 0.0041(14) 0.0064(14)
C53 0.0363(19) 0.0291(18) 0.0312(18) 0.0160(15) 0.0014(15) 0.0095(15)
C54 0.0342(19) 0.040(2) 0.0303(18) 0.0212(16) 0.0087(15) 0.0174(16)
C55 0.0309(18) 0.0357(19) 0.0353(18) 0.0264(16) 0.0108(14) 0.0145(15)
C56 0.035(2) 0.034(2) 0.055(2) 0.0262(19) 0.0155(18) 0.0180(16)
C57 0.0236(18) 0.052(3) 0.075(3) 0.042(2) 0.0105(19) 0.0053(17)
C58 0.057(3) 0.031(2) 0.042(2) 0.0142(18) -0.004(2) 0.0054(19)
C59 0.060(3) 0.063(3) 0.042(2) 0.035(2) 0.027(2) 0.036(2)
C60 0.037(2) 0.052(2) 0.053(2) 0.039(2) 0.0155(18) 0.0101(18)
C61 0.034(2) 0.042(2) 0.048(2) 0.0273(19) 0.0127(17) -0.0013(17)
C62 0.0307(18) 0.0245(17) 0.0313(18) 0.0126(14) 0.0069(14) 0.0001(13)
C63 0.041(2) 0.0194(16) 0.0327(18) 0.0139(14) 0.0062(15) 0.0050(14)
C64 0.0368(19) 0.0188(15) 0.0313(17) 0.0123(14) 0.0096(14) 0.0097(13)
C65 0.0289(17) 0.0210(15) 0.0228(15) 0.0087(13) 0.0072(13) 0.0066(13)
C66 0.0256(16) 0.0225(16) 0.0293(17) 0.0129(13) 0.0068(13) 0.0048(13)
C67 0.047(2) 0.0327(19) 0.039(2) 0.0195(17) 0.0164(17) 0.0247(17)
C68 0.040(2) 0.043(2) 0.045(2) 0.0210(19) 0.0227(18) 0.0255(18)
C69 0.037(2) 0.0324(19) 0.0340(19) 0.0149(16) 0.0167(16) 0.0141(15)
C70 0.0316(18) 0.0215(15) 0.0253(16) 0.0092(13) 0.0103(13) 0.0071(13)
C71 0.0248(16) 0.0220(15) 0.0258(16) 0.0117(13) 0.0094(13) 0.0043(12)
C72 0.0370(19) 0.0262(17) 0.0268(17) 0.0112(14) 0.0147(14) 0.0079(14)
C73 0.039(2) 0.0328(18) 0.0222(16) 0.0152(14) 0.0094(14) 0.0043(15)
C74 0.0273(17) 0.0265(16) 0.0267(16) 0.0160(14) 0.0056(13) 0.0019(13)
C75 0.0193(14) 0.0188(14) 0.0239(15) 0.0114(12) 0.0043(12) -0.0008(11)
C76 0.0200(15) 0.0210(15) 0.0231(15) 0.0111(12) 0.0059(12) 0.0038(12)
C77 0.0189(14) 0.0170(14) 0.0255(15) 0.0123(12) 0.0041(11) 0.0032(11)
C101 0.0646(14) 0.0705(14) 0.0768(15) 0.0335(12) 0.0281(11) 0.0139(11)
C102 0.0646(14) 0.0705(14) 0.0768(15) 0.0335(12) 0.0281(11) 0.0139(11)
C103 0.0646(14) 0.0705(14) 0.0768(15) 0.0335(12) 0.0281(11) 0.0139(11)
C104 0.0646(14) 0.0705(14) 0.0768(15) 0.0335(12) 0.0281(11) 0.0139(11)
C105 0.0646(14) 0.0705(14) 0.0768(15) 0.0335(12) 0.0281(11) 0.0139(11)
C106 0.0646(14) 0.0705(14) 0.0768(15) 0.0335(12) 0.0281(11) 0.0139(11)
C107 0.0646(14) 0.0705(14) 0.0768(15) 0.0335(12) 0.0281(11) 0.0139(11)
C111 0.138(3) 0.0902(18) 0.0658(16) 0.0457(14) 0.0364(17) 0.0086(18)
C112 0.138(3) 0.0902(18) 0.0658(16) 0.0457(14) 0.0364(17) 0.0086(18)
C113 0.138(3) 0.0902(18) 0.0658(16) 0.0457(14) 0.0364(17) 0.0086(18)
C114 0.138(3) 0.0902(18) 0.0658(16) 0.0457(14) 0.0364(17) 0.0086(18)
C115 0.138(3) 0.0902(18) 0.0658(16) 0.0457(14) 0.0364(17) 0.0086(18)
C116 0.138(3) 0.0902(18) 0.0658(16) 0.0457(14) 0.0364(17) 0.0086(18)
C117 0.138(3) 0.0902(18) 0.0658(16) 0.0457(14) 0.0364(17) 0.0086(18)
C121 0.0691(18) 0.127(3) 0.106(2) 0.068(2) -0.0129(15) 0.0190(17)
C122 0.0691(18) 0.127(3) 0.106(2) 0.068(2) -0.0129(15) 0.0190(17)
C123 0.0691(18) 0.127(3) 0.106(2) 0.068(2) -0.0129(15) 0.0190(17)
C124 0.0691(18) 0.127(3) 0.106(2) 0.068(2) -0.0129(15) 0.0190(17)
C125 0.0691(18) 0.127(3) 0.106(2) 0.068(2) -0.0129(15) 0.0190(17)
C126 0.0691(18) 0.127(3) 0.106(2) 0.068(2) -0.0129(15) 0.0190(17)
C127 0.0691(18) 0.127(3) 0.106(2) 0.068(2) -0.0129(15) 0.0190(17)

loop_
_atom_type_symbol
_atom_type_description
_atom_type_scat_dispersion_real
_atom_type_scat_dispersion_imag
_atom_type_scat_source
C C 0.0033 0.0016 'International Tables Vol C Tables 4.2.6.8 and 6.1.1.4'
H H 0.0000 0.0000 'International Tables Vol C Tables 4.2.6.8 and 6.1.1.4'
Zr Zr -2.9673 0.5597 'International Tables Vol C Tables 4.2.6.8 and 6.1.1.4'
Cl Cl 0.1484 0.1585 'International Tables Vol C Tables 4.2.6.8 and 6.1.1.4'

loop_
_geom_angle_atom_site_label_1
_geom_angle_atom_site_label_2
_geom_angle_atom_site_label_3
_geom_angle
_geom_angle_site_symmetry_1
_geom_angle_site_symmetry_3
_geom_angle_publ_flag
Cl1 Zr1 C16 124.68(9) . . ?
Cl1 Zr1 Cl2 95.23(3) . . ?
C16 Zr1 Cl2 120.44(9) . . ?
Cl1 Zr1 C5 105.52(8) . . ?
C16 Zr1 C5 80.67(11) . . ?
Cl2 Zr1 C5 133.27(8) . . ?
Cl1 Zr1 C1 133.94(9) . . ?
C16 Zr1 C1 78.57(12) . . ?
Cl2 Zr1 C1 105.61(8) . . ?
C5 Zr1 C1 33.16(11) . . ?
Cl1 Zr1 C3 87.81(9) . . ?
C16 Zr1 C3 131.42(11) . . ?
Cl2 Zr1 C3 86.09(8) . . ?
C5 Zr1 C3 54.23(11) . . ?
C1 Zr1 C3 54.17(12) . . ?
Cl1 Zr1 C2 119.74(9) . . ?
C16 Zr1 C2 108.27(12) . . ?
Cl2 Zr1 C2 79.12(8) . . ?
C5 Zr1 C2 54.19(11) . . ?
C1 Zr1 C2 32.60(11) . . ?
C3 Zr1 C2 32.35(12) . . ?
Cl1 Zr1 C12 131.40(9) . . ?
C16 Zr1 C12 32.86(11) . . ?
Cl2 Zr1 C12 87.84(8) . . ?
C5 Zr1 C12 107.03(11) . . ?
C1 Zr1 C12 90.69(12) . . ?
C3 Zr1 C12 140.74(12) . . ?
C2 Zr1 C12 108.50(12) . . ?
Cl1 Zr1 C4 79.67(9) . . ?
C16 Zr1 C4 111.65(12) . . ?
Cl2 Zr1 C4 118.18(9) . . ?
C5 Zr1 C4 32.55(11) . . ?
C1 Zr1 C4 54.27(11) . . ?
C3 Zr1 C4 32.67(12) . . ?
C2 Zr1 C4 53.80(12) . . ?
C12 Zr1 C4 139.56(12) . . ?
Cl1 Zr1 C15 91.66(9) . . ?
C16 Zr1 C15 33.02(12) . . ?
Cl2 Zr1 C15 132.13(8) . . ?
C5 Zr1 C15 89.27(11) . . ?
C1 Zr1 C15 102.93(11) . . ?
C3 Zr1 C15 141.57(11) . . ?
C2 Zr1 C15 135.50(11) . . ?
C12 Zr1 C15 54.10(12) . . ?
C4 Zr1 C15 109.66(12) . . ?
Cl1 Zr1 C13 101.34(8) . . ?
C16 Zr1 C13 53.67(11) . . ?
Cl2 Zr1 C13 78.79(8) . . ?
C5 Zr1 C13 134.34(11) . . ?
C1 Zr1 C13 122.55(11) . . ?
C3 Zr1 C13 162.92(12) . . ?
C2 Zr1 C13 134.64(12) . . ?
C12 Zr1 C13 31.90(11) . . ?
C4 Zr1 C13 162.96(11) . . ?
C15 Zr1 C13 53.45(11) . . ?
Cl1 Zr1 C14 79.36(8) . . ?
C16 Zr1 C14 53.73(11) . . ?
Cl2 Zr1 C14 103.24(7) . . ?
C5 Zr1 C14 121.30(10) . . ?
C1 Zr1 C14 132.00(11) . . ?
C3 Zr1 C14 164.69(12) . . ?
C2 Zr1 C14 160.70(12) . . ?
C12 Zr1 C14 52.98(11) . . ?
C4 Zr1 C14 134.81(11) . . ?
C15 Zr1 C14 32.33(10) . . ?
C13 Zr1 C14 31.66(10) . . ?
C2 C1 C5 107.2(3) . . ?
C2 C1 C6 125.8(3) . . ?
C5 C1 C6 125.9(3) . . ?
C2 C1 Zr1 74.03(19) . . ?
C5 C1 Zr1 73.25(18) . . ?
C6 C1 Zr1 127.6(2) . . ?
C3 C2 C1 108.8(3) . . ?
C3 C2 C7 126.5(4) . . ?
C1 C2 C7 124.2(4) . . ?
C3 C2 Zr1 73.7(2) . . ?
C1 C2 Zr1 73.38(19) . . ?
C7 C2 Zr1 125.0(2) . . ?
C2 C3 C4 108.1(3) . . ?
C2 C3 C8 126.4(4) . . ?
C4 C3 C8 125.4(4) . . ?
C2 C3 Zr1 74.0(2) . . ?
C4 C3 Zr1 74.1(2) . . ?
C8 C3 Zr1 121.2(2) . . ?
C5 C4 C3 108.0(3) . . ?
C5 C4 C9 124.9(3) . . ?
C3 C4 C9 126.9(3) . . ?
C5 C4 Zr1 72.91(19) . . ?
C3 C4 Zr1 73.19(19) . . ?
C9 C4 Zr1 124.1(3) . . ?
C4 C5 C1 107.9(3) . . ?
C4 C5 C10 125.6(3) . . ?
C1 C5 C10 125.5(3) . . ?
C4 C5 Zr1 74.54(18) . . ?
C1 C5 Zr1 73.60(18) . . ?
C10 C5 Zr1 126.9(2) . . ?
C1 C6 H6A 109.5 . . ?
C1 C6 H6B 109.5 . . ?
H6A C6 H6B 109.5 . . ?
C1 C6 H6C 109.5 . . ?
H6A C6 H6C 109.5 . . ?
H6B C6 H6C 109.5 . . ?
C2 C7 H7A 109.5 . . ?
C2 C7 H7B 109.5 . . ?
H7A C7 H7B 109.5 . . ?
C2 C7 H7C 109.5 . . ?
H7A C7 H7C 109.5 . . ?
H7B C7 H7C 109.5 . . ?
C3 C8 H8A 109.5 . . ?
C3 C8 H8B 109.5 . . ?
H8A C8 H8B 109.5 . . ?
C3 C8 H8C 109.5 . . ?
H8A C8 H8C 109.5 . . ?
H8B C8 H8C 109.5 . . ?
C4 C9 H9A 109.5 . . ?
C4 C9 H9B 109.5 . . ?
H9A C9 H9B 109.5 . . ?
C4 C9 H9C 109.5 . . ?
H9A C9 H9C 109.5 . . ?
H9B C9 H9C 109.5 . . ?
C5 C10 H10A 109.5 . . ?
C5 C10 H10B 109.5 . . ?
H10A C10 H10B 109.5 . . ?
C5 C10 H10C 109.5 . . ?
H10A C10 H10C 109.5 . . ?
H10B C10 H10C 109.5 . . ?
C12 C11 H11A 109.5 . . ?
C12 C11 H11B 109.5 . . ?
H11A C11 H11B 109.5 . . ?
C12 C11 H11C 109.5 . . ?
H11A C11 H11C 109.5 . . ?
H11B C11 H11C 109.5 . . ?
C13 C12 C16 108.0(3) . . ?
C13 C12 C11 124.8(3) . . ?
C16 C12 C11 127.2(3) . . ?
C13 C12 Zr1 76.4(2) . . ?
C16 C12 Zr1 70.74(19) . . ?
C11 C12 Zr1 119.0(2) . . ?
C12 C13 C14 108.9(3) . . ?
C12 C13 Zr1 71.72(19) . . ?
C14 C13 Zr1 75.84(19) . . ?
C12 C13 H13 125.6 . . ?
C14 C13 H13 125.6 . . ?
Zr1 C13 H13 118.7 . . ?
C20 C14 C13 132.3(3) . . ?
C20 C14 C15 120.6(3) . . ?
C13 C14 C15 107.0(3) . . ?
C20 C14 Zr1 124.3(2) . . ?
C13 C14 Zr1 72.50(18) . . ?
C15 C14 Zr1 70.20(18) . . ?
C17 C15 C16 133.5(3) . . ?
C17 C15 C14 119.2(3) . . ?
C16 C15 C14 107.2(3) . . ?
C17 C15 Zr1 119.7(3) . . ?
C16 C15 Zr1 70.39(19) . . ?
C14 C15 Zr1 77.47(19) . . ?
C12 C16 C15 108.8(3) . . ?
C12 C16 Zr1 76.40(19) . . ?
C15 C16 Zr1 76.6(2) . . ?
C12 C16 H16 125.6 . . ?
C15 C16 H16 125.6 . . ?
Zr1 C16 H16 113.7 . . ?
C18 C17 C15 119.4(3) . . ?
C18 C17 H17 120.3 . . ?
C15 C17 H17 120.3 . . ?
C17 C18 C19 121.2(3) . . ?
C17 C18 H18 119.4 . . ?
C19 C18 H18 119.4 . . ?
C20 C19 C18 122.3(3) . . ?
C20 C19 H19 118.9 . . ?
C18 C19 H19 118.9 . . ?
C19 C20 C14 117.3(3) . . ?
C19 C20 C21 121.5(3) . . ?
C14 C20 C21 121.2(3) . . ?
C22 C21 C26 118.9(3) . . ?
C22 C21 C20 120.9(3) . . ?
C26 C21 C20 120.1(3) . . ?
C21 C22 C23 120.6(3) . . ?
C21 C22 H22 119.7 . . ?
C23 C22 H22 119.7 . . ?
C24 C23 C22 119.9(3) . . ?
C24 C23 H23 120.1 . . ?
C22 C23 H23 120.1 . . ?
C23 C24 C25 120.8(3) . . ?
C23 C24 H24 119.6 . . ?
C25 C24 H24 119.6 . . ?
C24 C25 C26 118.6(3) . . ?
C24 C25 C27 119.7(3) . . ?
C26 C25 C27 121.7(3) . . ?
C21 C26 C25 121.1(3) . . ?
C21 C26 H26 119.4 . . ?
C25 C26 H26 119.4 . . ?
C27 C27 C25 126.3(4) 2_656 . ?
C27 C27 H27 116.8 2_656 . ?
C25 C27 H27 116.8 . . ?
Cl12 Zr2 C63 123.93(9) . . ?
Cl12 Zr2 Cl11 95.48(3) . . ?
C63 Zr2 Cl11 120.77(9) . . ?
Cl12 Zr2 C53 88.02(10) . . ?
C63 Zr2 C53 131.91(12) . . ?
Cl11 Zr2 C53 85.59(9) . . ?
Cl12 Zr2 C51 104.64(8) . . ?
C63 Zr2 C51 80.86(12) . . ?
Cl11 Zr2 C51 133.87(9) . . ?
C53 Zr2 C51 54.78(12) . . ?
Cl12 Zr2 C54 120.49(10) . . ?
C63 Zr2 C54 107.87(13) . . ?
Cl11 Zr2 C54 79.69(8) . . ?
C53 Zr2 C54 32.70(13) . . ?
C51 Zr2 C54 54.28(11) . . ?
Cl12 Zr2 C62 131.46(9) . . ?
C63 Zr2 C62 33.19(12) . . ?
Cl11 Zr2 C62 87.77(9) . . ?
C53 Zr2 C62 140.44(13) . . ?
C51 Zr2 C62 107.39(12) . . ?
C54 Zr2 C62 107.78(13) . . ?
Cl12 Zr2 C55 133.16(9) . . ?
C63 Zr2 C55 78.65(12) . . ?
Cl11 Zr2 C55 106.70(8) . . ?
C53 Zr2 C55 54.33(12) . . ?
C51 Zr2 C55 32.87(11) . . ?
C54 Zr2 C55 32.47(12) . . ?
C62 Zr2 C55 90.93(12) . . ?
Cl12 Zr2 C52 79.05(9) . . ?
C63 Zr2 C52 112.14(12) . . ?
Cl11 Zr2 C52 117.93(9) . . ?
C53 Zr2 C52 33.05(12) . . ?
C51 Zr2 C52 32.79(11) . . ?
C54 Zr2 C52 54.10(12) . . ?
C62 Zr2 C52 140.13(12) . . ?
C55 Zr2 C52 54.13(12) . . ?
Cl12 Zr2 C64 90.91(9) . . ?
C63 Zr2 C64 33.04(12) . . ?
Cl11 Zr2 C64 131.68(8) . . ?
C53 Zr2 C64 142.58(12) . . ?
C51 Zr2 C64 89.62(11) . . ?
C54 Zr2 C64 135.42(12) . . ?
C62 Zr2 C64 54.33(12) . . ?
C55 Zr2 C64 103.03(12) . . ?
C52 Zr2 C64 110.32(12) . . ?
Cl12 Zr2 C66 101.38(8) . . ?
C63 Zr2 C66 53.97(11) . . ?
Cl11 Zr2 C66 78.31(8) . . ?
C53 Zr2 C66 162.00(12) . . ?
C51 Zr2 C66 134.83(11) . . ?
C54 Zr2 C66 134.09(12) . . ?
C62 Zr2 C66 32.08(11) . . ?
C55 Zr2 C66 122.99(12) . . ?
C52 Zr2 C66 163.73(11) . . ?
C64 Zr2 C66 53.52(11) . . ?
Cl12 Zr2 C65 78.97(8) . . ?
C63 Zr2 C65 53.97(11) . . ?
Cl11 Zr2 C65 102.54(7) . . ?
C53 Zr2 C65 165.18(12) . . ?
C51 Zr2 C65 121.67(11) . . ?
C54 Zr2 C65 160.35(12) . . ?
C62 Zr2 C65 53.27(11) . . ?
C55 Zr2 C65 132.29(11) . . ?
C52 Zr2 C65 135.28(11) . . ?
C64 Zr2 C65 32.40(10) . . ?
C66 Zr2 C65 31.73(10) . . ?
C52 C51 C55 107.5(3) . . ?
C52 C51 C56 125.0(3) . . ?
C55 C51 C56 126.2(3) . . ?
C52 C51 Zr2 74.08(19) . . ?
C55 C51 Zr2 73.83(18) . . ?
C56 C51 Zr2 127.7(3) . . ?
C51 C52 C53 107.7(3) . . ?
C51 C52 C57 124.9(3) . . ?
C53 C52 C57 127.2(4) . . ?
C51 C52 Zr2 73.12(19) . . ?
C53 C52 Zr2 72.0(2) . . ?
C57 C52 Zr2 124.3(3) . . ?
C54 C53 C52 107.9(3) . . ?
C54 C53 C58 125.9(4) . . ?
C52 C53 C58 126.0(4) . . ?
C54 C53 Zr2 74.7(2) . . ?
C52 C53 Zr2 74.9(2) . . ?
C58 C53 Zr2 120.1(3) . . ?
C55 C54 C53 108.6(3) . . ?
C55 C54 C59 124.7(4) . . ?
C53 C54 C59 126.3(4) . . ?
C55 C54 Zr2 74.0(2) . . ?
C53 C54 Zr2 72.6(2) . . ?
C59 C54 Zr2 125.3(3) . . ?
C54 C55 C51 108.2(3) . . ?
C54 C55 C60 125.8(3) . . ?
C51 C55 C60 124.9(3) . . ?
C54 C55 Zr2 73.6(2) . . ?
C51 C55 Zr2 73.31(19) . . ?
C60 C55 Zr2 128.3(3) . . ?
C51 C56 H56A 109.5 . . ?
C51 C56 H56B 109.5 . . ?
H56A C56 H56B 109.5 . . ?
C51 C56 H56C 109.5 . . ?
H56A C56 H56C 109.5 . . ?
H56B C56 H56C 109.5 . . ?
C52 C57 H57A 109.5 . . ?
C52 C57 H57B 109.5 . . ?
H57A C57 H57B 109.5 . . ?
C52 C57 H57C 109.5 . . ?
H57A C57 H57C 109.5 . . ?
H57B C57 H57C 109.5 . . ?
C53 C58 H58A 109.5 . . ?
C53 C58 H58B 109.5 . . ?
H58A C58 H58B 109.5 . . ?
C53 C58 H58C 109.5 . . ?
H58A C58 H58C 109.5 . . ?
H58B C58 H58C 109.5 . . ?
C54 C59 H59A 109.5 . . ?
C54 C59 H59B 109.5 . . ?
H59A C59 H59B 109.5 . . ?
C54 C59 H59C 109.5 . . ?
H59A C59 H59C 109.5 . . ?
H59B C59 H59C 109.5 . . ?
C55 C60 H60A 109.5 . . ?
C55 C60 H60B 109.5 . . ?
H60A C60 H60B 109.5 . . ?
C55 C60 H60C 109.5 . . ?
H60A C60 H60C 109.5 . . ?
H60B C60 H60C 109.5 . . ?
C62 C61 H61A 109.5 . . ?
C62 C61 H61B 109.5 . . ?
H61A C61 H61B 109.5 . . ?
C62 C61 H61C 109.5 . . ?
H61A C61 H61C 109.5 . . ?
H61B C61 H61C 109.5 . . ?
C66 C62 C63 107.7(3) . . ?
C66 C62 C61 124.8(3) . . ?
C63 C62 C61 127.5(3) . . ?
C66 C62 Zr2 76.2(2) . . ?
C63 C62 Zr2 71.1(2) . . ?
C61 C62 Zr2 118.9(3) . . ?
C64 C63 C62 108.3(3) . . ?
C64 C63 Zr2 76.2(2) . . ?
C62 C63 Zr2 75.7(2) . . ?
C64 C63 H63 125.8 . . ?
C62 C63 H63 125.8 . . ?
Zr2 C63 H63 114.5 . . ?
C63 C64 C67 132.7(3) . . ?
C63 C64 C65 107.8(3) . . ?
C67 C64 C65 119.4(3) . . ?
C63 C64 Zr2 70.78(19) . . ?
C67 C64 Zr2 120.2(3) . . ?
C65 C64 Zr2 77.43(19) . . ?
C66 C65 C70 132.7(3) . . ?
C66 C65 C64 106.9(3) . . ?
C70 C65 C64 120.3(3) . . ?
C66 C65 Zr2 72.32(19) . . ?
C70 C65 Zr2 124.1(2) . . ?
C64 C65 Zr2 70.18(19) . . ?
C62 C66 C65 109.2(3) . . ?
C62 C66 Zr2 71.7(2) . . ?
C65 C66 Zr2 75.95(19) . . ?
C62 C66 H66 125.4 . . ?
C65 C66 H66 125.4 . . ?
Zr2 C66 H66 118.7 . . ?
C68 C67 C64 118.9(3) . . ?
C68 C67 H67 120.5 . . ?
C64 C67 H67 120.5 . . ?
C67 C68 C69 121.4(3) . . ?
C67 C68 H68 119.3 . . ?
C69 C68 H68 119.3 . . ?
C70 C69 C68 122.7(4) . . ?
C70 C69 H69 118.6 . . ?
C68 C69 H69 118.6 . . ?
C69 C70 C65 117.2(3) . . ?
C69 C70 C71 122.3(3) . . ?
C65 C70 C71 120.6(3) . . ?
C76 C71 C72 118.7(3) . . ?
C76 C71 C70 120.8(3) . . ?
C72 C71 C70 120.4(3) . . ?
C73 C72 C71 120.3(3) . . ?
C73 C72 H72 119.8 . . ?
C71 C72 H72 119.8 . . ?
C72 C73 C74 120.3(3) . . ?
C72 C73 H73 119.8 . . ?
C74 C73 H73 119.8 . . ?
C73 C74 C75 120.5(3) . . ?
C73 C74 H74 119.7 . . ?
C75 C74 H74 119.7 . . ?
C74 C75 C76 118.7(3) . . ?
C74 C75 C77 119.5(3) . . ?
C76 C75 C77 121.9(3) . . ?
C71 C76 C75 121.5(3) . . ?
C71 C76 H76 119.3 . . ?
C75 C76 H76 119.3 . . ?
C77 C77 C75 126.3(4) 2_566 . ?
C77 C77 H77 116.9 2_566 . ?
C75 C77 H77 116.9 . . ?
C102 C101 H10D 109.5 . . ?
C102 C101 H10E 109.5 . . ?
H10D C101 H10E 109.5 . . ?
C102 C101 H10F 109.5 . . ?
H10D C101 H10F 109.5 . . ?
H10E C101 H10F 109.5 . . ?
C103 C102 C107 120.0 . . ?
C103 C102 C101 121.1(4) . . ?
C107 C102 C101 118.9(4) . . ?
C104 C103 C102 120.0 . . ?
C104 C103 H103 120.0 . . ?
C102 C103 H103 120.0 . . ?
C105 C104 C103 120.0 . . ?
C105 C104 H104 120.0 . . ?
C103 C104 H104 120.0 . . ?
C106 C105 C104 120.0 . . ?
C106 C105 H105 120.0 . . ?
C104 C105 H105 120.0 . . ?
C105 C106 C107 120.0 . . ?
C105 C106 H106 120.0 . . ?
C107 C106 H106 120.0 . . ?
C106 C107 C102 120.0 . . ?
C106 C107 H107 120.0 . . ?
C102 C107 H107 120.0 . . ?
C112 C111 H11D 109.5 . . ?
C112 C111 H11E 109.5 . . ?
H11D C111 H11E 109.5 . . ?
C112 C111 H11F 109.5 . . ?
H11D C111 H11F 109.5 . . ?
H11E C111 H11F 109.5 . . ?
C113 C112 C117 120.0 . . ?
C113 C112 C111 123.8(5) . . ?
C117 C112 C111 116.1(5) . . ?
C112 C113 C114 120.0 . . ?
C112 C113 H113 120.0 . . ?
C114 C113 H113 120.0 . . ?
C113 C114 C115 120.0 . . ?
C113 C114 H114 120.0 . . ?
C115 C114 H114 120.0 . . ?
C116 C115 C114 120.0 . . ?
C116 C115 H115 120.0 . . ?
C114 C115 H115 120.0 . . ?
C115 C116 C117 120.0 . . ?
C115 C116 H116 120.0 . . ?
C117 C116 H116 120.0 . . ?
C116 C117 C112 120.0 . . ?
C116 C117 H117 120.0 . . ?
C112 C117 H117 120.0 . . ?
C122 C121 H12A 109.5 . . ?
C122 C121 H12B 109.5 . . ?
H12A C121 H12B 109.5 . . ?
C122 C121 H12C 109.5 . . ?
H12A C121 H12C 109.5 . . ?
H12B C121 H12C 109.5 . . ?
C123 C122 C127 120.0 . . ?
C123 C122 C121 121.0(6) . . ?
C127 C122 C121 119.0(6) . . ?
C122 C123 C124 120.0 . . ?
C122 C123 H123 120.0 . . ?
C124 C123 H123 120.0 . . ?
C125 C124 C123 120.0 . . ?
C125 C124 H124 120.0 . . ?
C123 C124 H124 120.0 . . ?
C126 C125 C124 120.0 . . ?
C126 C125 H125 120.0 . . ?
C124 C125 H125 120.0 . . ?
C125 C126 C127 120.0 . . ?
C125 C126 H126 120.0 . . ?
C127 C126 H126 120.0 . . ?
C126 C127 C122 120.0 . . ?
C126 C127 H127 120.0 . . ?
C122 C127 H127 120.0 . . ?

loop_
_geom_bond_atom_site_label_1
_geom_bond_atom_site_label_2
_geom_bond_distance
_geom_bond_site_symmetry_2
_geom_bond_publ_flag
Zr1 Cl1 2.4380(9) . ?
Zr1 C16 2.464(3) . ?
Zr1 Cl2 2.4662(8) . ?
Zr1 C5 2.517(3) . ?
Zr1 C1 2.521(3) . ?
Zr1 C3 2.526(3) . ?
Zr1 C2 2.530(3) . ?
Zr1 C12 2.537(3) . ?
Zr1 C4 2.538(3) . ?
Zr1 C15 2.544(3) . ?
Zr1 C13 2.596(3) . ?
Zr1 C14 2.640(3) . ?
C1 C2 1.418(5) . ?
C1 C5 1.437(5) . ?
C1 C6 1.499(5) . ?
C2 C3 1.408(5) . ?
C2 C7 1.508(5) . ?
C3 C4 1.424(5) . ?
C3 C8 1.499(5) . ?
C4 C5 1.417(5) . ?
C4 C9 1.497(5) . ?
C5 C10 1.500(5) . ?
C6 H6A 0.9800 . ?
C6 H6B 0.9800 . ?
C6 H6C 0.9800 . ?
C7 H7A 0.9800 . ?
C7 H7B 0.9800 . ?
C7 H7C 0.9800 . ?
C8 H8A 0.9800 . ?
C8 H8B 0.9800 . ?
C8 H8C 0.9800 . ?
C9 H9A 0.9800 . ?
C9 H9B 0.9800 . ?
C9 H9C 0.9800 . ?
C10 H10A 0.9800 . ?
C10 H10B 0.9800 . ?
C10 H10C 0.9800 . ?
C11 C12 1.502(5) . ?
C11 H11A 0.9800 . ?
C11 H11B 0.9800 . ?
C11 H11C 0.9800 . ?
C12 C13 1.412(5) . ?
C12 C16 1.416(5) . ?
C13 C14 1.429(5) . ?
C13 H13 0.9500 . ?
C14 C20 1.426(5) . ?
C14 C15 1.446(4) . ?
C15 C17 1.419(5) . ?
C15 C16 1.425(5) . ?
C16 H16 0.9500 . ?
C17 C18 1.360(5) . ?
C17 H17 0.9500 . ?
C18 C19 1.426(5) . ?
C18 H18 0.9500 . ?
C19 C20 1.378(5) . ?
C19 H19 0.9500 . ?
C20 C21 1.476(5) . ?
C21 C22 1.390(5) . ?
C21 C26 1.397(5) . ?
C22 C23 1.395(5) . ?
C22 H22 0.9500 . ?
C23 C24 1.383(5) . ?
C23 H23 0.9500 . ?
C24 C25 1.397(5) . ?
C24 H24 0.9500 . ?
C25 C26 1.400(4) . ?
C25 C27 1.468(4) . ?
C26 H26 0.9500 . ?
C27 C27 1.333(7) 2_656 ?
C27 H27 0.9500 . ?
Zr2 Cl12 2.4402(9) . ?
Zr2 C63 2.465(3) . ?
Zr2 Cl11 2.4677(8) . ?
Zr2 C53 2.494(4) . ?
Zr2 C51 2.520(3) . ?
Zr2 C54 2.521(4) . ?
Zr2 C62 2.525(4) . ?
Zr2 C55 2.527(3) . ?
Zr2 C52 2.532(3) . ?
Zr2 C64 2.534(3) . ?
Zr2 C66 2.582(3) . ?
Zr2 C65 2.629(3) . ?
C51 C52 1.426(5) . ?
C51 C55 1.428(5) . ?
C51 C56 1.503(5) . ?
C52 C53 1.430(5) . ?
C52 C57 1.497(5) . ?
C53 C54 1.412(6) . ?
C53 C58 1.496(5) . ?
C54 C55 1.411(5) . ?
C54 C59 1.501(5) . ?
C55 C60 1.506(5) . ?
C56 H56A 0.9800 . ?
C56 H56B 0.9800 . ?
C56 H56C 0.9800 . ?
C57 H57A 0.9800 . ?
C57 H57B 0.9800 . ?
C57 H57C 0.9800 . ?
C58 H58A 0.9800 . ?
C58 H58B 0.9800 . ?
C58 H58C 0.9800 . ?
C59 H59A 0.9800 . ?
C59 H59B 0.9800 . ?
C59 H59C 0.9800 . ?
C60 H60A 0.9800 . ?
C60 H60B 0.9800 . ?
C60 H60C 0.9800 . ?
C61 C62 1.504(5) . ?
C61 H61A 0.9800 . ?
C61 H61B 0.9800 . ?
C61 H61C 0.9800 . ?
C62 C66 1.412(5) . ?
C62 C63 1.426(5) . ?
C63 C64 1.423(5) . ?
C63 H63 0.9500 . ?
C64 C67 1.425(5) . ?
C64 C65 1.443(5) . ?
C65 C66 1.425(5) . ?
C65 C70 1.430(5) . ?
C66 H66 0.9500 . ?
C67 C68 1.357(6) . ?
C67 H67 0.9500 . ?
C68 C69 1.419(5) . ?
C68 H68 0.9500 . ?
C69 C70 1.371(5) . ?
C69 H69 0.9500 . ?
C70 C71 1.480(5) . ?
C71 C76 1.395(4) . ?
C71 C72 1.402(5) . ?
C72 C73 1.384(5) . ?
C72 H72 0.9500 . ?
C73 C74 1.392(5) . ?
C73 H73 0.9500 . ?
C74 C75 1.395(4) . ?
C74 H74 0.9500 . ?
C75 C76 1.397(4) . ?
C75 C77 1.473(4) . ?
C76 H76 0.9500 . ?
C77 C77 1.330(6) 2_566 ?
C77 H77 0.9500 . ?
C101 C102 1.482(6) . ?
C101 H10D 0.9800 . ?
C101 H10E 0.9800 . ?
C101 H10F 0.9800 . ?
C102 C103 1.3900 . ?
C102 C107 1.3900 . ?
C103 C104 1.3900 . ?
C103 H103 0.9500 . ?
C104 C105 1.3900 . ?
C104 H104 0.9500 . ?
C105 C106 1.3900 . ?
C105 H105 0.9500 . ?
C106 C107 1.3900 . ?
C106 H106 0.9500 . ?
C107 H107 0.9500 . ?
C111 C112 1.462(8) . ?
C111 H11D 0.9800 . ?
C111 H11E 0.9800 . ?
C111 H11F 0.9800 . ?
C112 C113 1.3900 . ?
C112 C117 1.3900 . ?
C113 C114 1.3900 . ?
C113 H113 0.9500 . ?
C114 C115 1.3900 . ?
C114 H114 0.9500 . ?
C115 C116 1.3900 . ?
C115 H115 0.9500 . ?
C116 C117 1.3900 . ?
C116 H116 0.9500 . ?
C117 H117 0.9500 . ?
C121 C122 1.433(9) . ?
C121 H12A 0.9800 . ?
C121 H12B 0.9800 . ?
C121 H12C 0.9800 . ?
C122 C123 1.3900 . ?
C122 C127 1.3900 . ?
C123 C124 1.3900 . ?
C123 H123 0.9500 . ?
C124 C125 1.3900 . ?
C124 H124 0.9500 . ?
C125 C126 1.3900 . ?
C125 H125 0.9500 . ?
C126 C127 1.3900 . ?
C126 H126 0.9500 . ?
C127 H127 0.9500 . ?

loop_
_geom_torsion_atom_site_label_1
_geom_torsion_atom_site_label_2
_geom_torsion_atom_site_label_3
_geom_torsion_atom_site_label_4
_geom_torsion
_geom_torsion_site_symmetry_1
_geom_torsion_site_symmetry_2
_geom_torsion_site_symmetry_3
_geom_torsion_site_symmetry_4
_geom_torsion_publ_flag
C5 C1 C2 C3 0.6(4) . . . . ?
C6 C1 C2 C3 169.1(3) . . . . ?
Zr1 C1 C2 C3 -65.7(2) . . . . ?
C5 C1 C2 C7 -172.4(3) . . . . ?
C6 C1 C2 C7 -3.8(6) . . . . ?
Zr1 C1 C2 C7 121.4(3) . . . . ?
C5 C1 C2 Zr1 66.3(2) . . . . ?
C6 C1 C2 Zr1 -125.2(3) . . . . ?
C1 C2 C3 C4 -1.4(4) . . . . ?
C7 C2 C3 C4 171.4(3) . . . . ?
Zr1 C2 C3 C4 -66.9(2) . . . . ?
C1 C2 C3 C8 -177.2(3) . . . . ?
C7 C2 C3 C8 -4.5(6) . . . . ?
Zr1 C2 C3 C8 117.3(4) . . . . ?
C1 C2 C3 Zr1 65.5(2) . . . . ?
C7 C2 C3 Zr1 -121.8(4) . . . . ?
C2 C3 C4 C5 1.7(4) . . . . ?
C8 C3 C4 C5 177.5(3) . . . . ?
Zr1 C3 C4 C5 -65.1(2) . . . . ?
C2 C3 C4 C9 -172.9(4) . . . . ?
C8 C3 C4 C9 3.0(6) . . . . ?
Zr1 C3 C4 C9 120.3(4) . . . . ?
C2 C3 C4 Zr1 66.8(2) . . . . ?
C8 C3 C4 Zr1 -117.4(4) . . . . ?
C3 C4 C5 C1 -1.3(4) . . . . ?
C9 C4 C5 C1 173.4(3) . . . . ?
Zr1 C4 C5 C1 -66.6(2) . . . . ?
C3 C4 C5 C10 -170.1(3) . . . . ?
C9 C4 C5 C10 4.6(6) . . . . ?
Zr1 C4 C5 C10 124.6(3) . . . . ?
C3 C4 C5 Zr1 65.3(2) . . . . ?
C9 C4 C5 Zr1 -120.0(4) . . . . ?
C2 C1 C5 C4 0.5(4) . . . . ?
C6 C1 C5 C4 -168.1(3) . . . . ?
Zr1 C1 C5 C4 67.2(2) . . . . ?
C2 C1 C5 C10 169.2(3) . . . . ?
C6 C1 C5 C10 0.7(6) . . . . ?
Zr1 C1 C5 C10 -124.0(3) . . . . ?
C2 C1 C5 Zr1 -66.8(2) . . . . ?
C6 C1 C5 Zr1 124.7(4) . . . . ?
C16 C12 C13 C14 3.2(4) . . . . ?
C11 C12 C13 C14 -176.5(3) . . . . ?
Zr1 C12 C13 C14 67.4(2) . . . . ?
C16 C12 C13 Zr1 -64.2(2) . . . . ?
C11 C12 C13 Zr1 116.1(3) . . . . ?
C12 C13 C14 C20 174.5(4) . . . . ?
Zr1 C13 C14 C20 -120.8(4) . . . . ?
C12 C13 C14 C15 -2.6(4) . . . . ?
Zr1 C13 C14 C15 62.1(2) . . . . ?
C12 C13 C14 Zr1 -64.7(2) . . . . ?
C20 C14 C15 C17 1.7(5) . . . . ?
C13 C14 C15 C17 179.2(3) . . . . ?
Zr1 C14 C15 C17 -117.2(3) . . . . ?
C20 C14 C15 C16 -176.5(3) . . . . ?
C13 C14 C15 C16 1.0(4) . . . . ?
Zr1 C14 C15 C16 64.6(2) . . . . ?
C20 C14 C15 Zr1 118.9(3) . . . . ?
C13 C14 C15 Zr1 -63.6(2) . . . . ?
C13 C12 C16 C15 -2.5(4) . . . . ?
C11 C12 C16 C15 177.2(3) . . . . ?
Zr1 C12 C16 C15 -70.5(2) . . . . ?
C13 C12 C16 Zr1 67.9(2) . . . . ?
C11 C12 C16 Zr1 -112.4(4) . . . . ?
C17 C15 C16 C12 -176.9(4) . . . . ?
C14 C15 C16 C12 0.9(4) . . . . ?
Zr1 C15 C16 C12 70.3(2) . . . . ?
C17 C15 C16 Zr1 112.8(4) . . . . ?
C14 C15 C16 Zr1 -69.4(2) . . . . ?
C16 C15 C17 C18 176.4(4) . . . . ?
C14 C15 C17 C18 -1.2(6) . . . . ?
Zr1 C15 C17 C18 -93.1(4) . . . . ?
C15 C17 C18 C19 0.2(6) . . . . ?
C17 C18 C19 C20 0.4(6) . . . . ?
C18 C19 C20 C14 0.1(6) . . . . ?
C18 C19 C20 C21 -179.8(4) . . . . ?
C13 C14 C20 C19 -177.9(4) . . . . ?
C15 C14 C20 C19 -1.1(5) . . . . ?
Zr1 C14 C20 C19 84.7(4) . . . . ?
C13 C14 C20 C21 2.0(6) . . . . ?
C15 C14 C20 C21 178.8(3) . . . . ?
Zr1 C14 C20 C21 -95.4(4) . . . . ?
C19 C20 C21 C22 44.3(5) . . . . ?
C14 C20 C21 C22 -135.7(4) . . . . ?
C19 C20 C21 C26 -134.2(4) . . . . ?
C14 C20 C21 C26 45.9(5) . . . . ?
C26 C21 C22 C23 -0.4(5) . . . . ?
C20 C21 C22 C23 -178.8(3) . . . . ?
C21 C22 C23 C24 0.0(6) . . . . ?
C22 C23 C24 C25 -0.4(5) . . . . ?
C23 C24 C25 C26 1.1(5) . . . . ?
C23 C24 C25 C27 -178.3(3) . . . . ?
C22 C21 C26 C25 1.2(5) . . . . ?
C20 C21 C26 C25 179.6(3) . . . . ?
C24 C25 C26 C21 -1.5(5) . . . . ?
C27 C25 C26 C21 177.9(3) . . . . ?
C24 C25 C27 C27 170.8(4) . . . 2_656 ?
C26 C25 C27 C27 -8.7(6) . . . 2_656 ?
C55 C51 C52 C53 -2.7(4) . . . . ?
C56 C51 C52 C53 -170.7(3) . . . . ?
Zr2 C51 C52 C53 64.2(2) . . . . ?
C55 C51 C52 C57 172.8(4) . . . . ?
C56 C51 C52 C57 4.8(6) . . . . ?
Zr2 C51 C52 C57 -120.4(4) . . . . ?
C55 C51 C52 Zr2 -66.8(2) . . . . ?
C56 C51 C52 Zr2 125.2(4) . . . . ?
C51 C52 C53 C54 3.2(4) . . . . ?
C57 C52 C53 C54 -172.1(4) . . . . ?
Zr2 C52 C53 C54 68.1(2) . . . . ?
C51 C52 C53 C58 178.6(4) . . . . ?
C57 C52 C53 C58 3.3(6) . . . . ?
Zr2 C52 C53 C58 -116.5(4) . . . . ?
C51 C52 C53 Zr2 -64.9(2) . . . . ?
C57 C52 C53 Zr2 119.8(4) . . . . ?
C52 C53 C54 C55 -2.5(4) . . . . ?
C58 C53 C54 C55 -177.9(3) . . . . ?
Zr2 C53 C54 C55 65.8(3) . . . . ?
C52 C53 C54 C59 170.4(3) . . . . ?
C58 C53 C54 C59 -5.0(6) . . . . ?
Zr2 C53 C54 C59 -121.4(4) . . . . ?
C52 C53 C54 Zr2 -68.2(2) . . . . ?
C58 C53 C54 Zr2 116.3(4) . . . . ?
C53 C54 C55 C51 0.8(4) . . . . ?
C59 C54 C55 C51 -172.2(3) . . . . ?
Zr2 C54 C55 C51 65.7(2) . . . . ?
C53 C54 C55 C60 169.4(3) . . . . ?
C59 C54 C55 C60 -3.6(6) . . . . ?
Zr2 C54 C55 C60 -125.8(4) . . . . ?
C53 C54 C55 Zr2 -64.8(3) . . . . ?
C59 C54 C55 Zr2 122.1(4) . . . . ?
C52 C51 C55 C54 1.2(4) . . . . ?
C56 C51 C55 C54 169.0(4) . . . . ?
Zr2 C51 C55 C54 -65.8(2) . . . . ?
C52 C51 C55 C60 -167.5(3) . . . . ?
C56 C51 C55 C60 0.3(6) . . . . ?
Zr2 C51 C55 C60 125.5(4) . . . . ?
C52 C51 C55 Zr2 67.0(2) . . . . ?
C56 C51 C55 Zr2 -125.2(4) . . . . ?
C66 C62 C63 C64 -1.9(4) . . . . ?
C61 C62 C63 C64 177.8(4) . . . . ?
Zr2 C62 C63 C64 -69.9(3) . . . . ?
C66 C62 C63 Zr2 68.0(2) . . . . ?
C61 C62 C63 Zr2 -112.3(4) . . . . ?
C62 C63 C64 C67 -176.7(4) . . . . ?
Zr2 C63 C64 C67 113.7(4) . . . . ?
C62 C63 C64 C65 0.3(4) . . . . ?
Zr2 C63 C64 C65 -69.3(2) . . . . ?
C62 C63 C64 Zr2 69.6(2) . . . . ?
C63 C64 C65 C66 1.3(4) . . . . ?
C67 C64 C65 C66 178.8(3) . . . . ?
Zr2 C64 C65 C66 -63.5(2) . . . . ?
C63 C64 C65 C70 -176.5(3) . . . . ?
C67 C64 C65 C70 1.0(5) . . . . ?
Zr2 C64 C65 C70 118.7(3) . . . . ?
C63 C64 C65 Zr2 64.8(2) . . . . ?
C67 C64 C65 Zr2 -117.7(3) . . . . ?
C63 C62 C66 C65 2.7(4) . . . . ?
C61 C62 C66 C65 -176.9(3) . . . . ?
Zr2 C62 C66 C65 67.3(2) . . . . ?
C63 C62 C66 Zr2 -64.6(2) . . . . ?
C61 C62 C66 Zr2 115.8(4) . . . . ?
C70 C65 C66 C62 174.9(4) . . . . ?
C64 C65 C66 C62 -2.5(4) . . . . ?
Zr2 C65 C66 C62 -64.6(2) . . . . ?
C70 C65 C66 Zr2 -120.5(4) . . . . ?
C64 C65 C66 Zr2 62.0(2) . . . . ?
C63 C64 C67 C68 175.8(4) . . . . ?
C65 C64 C67 C68 -0.9(6) . . . . ?
Zr2 C64 C67 C68 -93.2(4) . . . . ?
C64 C67 C68 C69 0.4(7) . . . . ?
C67 C68 C69 C70 0.0(7) . . . . ?
C68 C69 C70 C65 0.0(6) . . . . ?
C68 C69 C70 C71 -179.7(4) . . . . ?
C66 C65 C70 C69 -177.7(4) . . . . ?
C64 C65 C70 C69 -0.5(5) . . . . ?
Zr2 C65 C70 C69 85.0(4) . . . . ?
C66 C65 C70 C71 2.0(6) . . . . ?
C64 C65 C70 C71 179.2(3) . . . . ?
Zr2 C65 C70 C71 -95.2(3) . . . . ?
C69 C70 C71 C76 -135.4(4) . . . . ?
C65 C70 C71 C76 44.9(5) . . . . ?
C69 C70 C71 C72 44.2(5) . . . . ?
C65 C70 C71 C72 -135.5(3) . . . . ?
C76 C71 C72 C73 0.1(5) . . . . ?
C70 C71 C72 C73 -179.6(3) . . . . ?
C71 C72 C73 C74 -1.2(5) . . . . ?
C72 C73 C74 C75 1.3(5) . . . . ?
C73 C74 C75 C76 -0.2(5) . . . . ?
C73 C74 C75 C77 -179.6(3) . . . . ?
C72 C71 C76 C75 1.1(5) . . . . ?
C70 C71 C76 C75 -179.3(3) . . . . ?
C74 C75 C76 C71 -1.0(5) . . . . ?
C77 C75 C76 C71 178.4(3) . . . . ?
C74 C75 C77 C77 170.3(4) . . . 2_566 ?
C76 C75 C77 C77 -9.1(6) . . . 2_566 ?
C107 C102 C103 C104 0.0 . . . . ?
C101 C102 C103 C104 178.2(4) . . . . ?
C102 C103 C104 C105 0.0 . . . . ?
C103 C104 C105 C106 0.0 . . . . ?
C104 C105 C106 C107 0.0 . . . . ?
C105 C106 C107 C102 0.0 . . . . ?
C103 C102 C107 C106 0.0 . . . . ?
C101 C102 C107 C106 -178.3(4) . . . . ?
C117 C112 C113 C114 0.0 . . . . ?
C111 C112 C113 C114 -177.0(5) . . . . ?
C112 C113 C114 C115 0.0 . . . . ?
C113 C114 C115 C116 0.0 . . . . ?
C114 C115 C116 C117 0.0 . . . . ?
C115 C116 C117 C112 0.0 . . . . ?
C113 C112 C117 C116 0.0 . . . . ?
C111 C112 C117 C116 177.2(4) . . . . ?
C127 C122 C123 C124 0.0 . . . . ?
C121 C122 C123 C124 178.2(5) . . . . ?
C122 C123 C124 C125 0.0 . . . . ?
C123 C124 C125 C126 0.0 . . . . ?
C124 C125 C126 C127 0.0 . . . . ?
C125 C126 C127 C122 0.0 . . . . ?
C123 C122 C127 C126 0.0 . . . . ?
C121 C122 C127 C126 -178.2(4) . . . . ?
